data_7049475
loop_
_publ_author_name
'Chlupat\'y, Tom\'a\<s'
'B\'ilek, Michal'
'Merna, Jan'
'Brus, Ji\<r\'i'
'R\%u\<Zi\<ckov\'a, Zde\<nka'
'Strassner, Thomas'
'R\%u\<Zi\<cka, Ale\<s'

_publ_section_title
;
 The addition of Grignard reagents to carbodiimides. The synthesis,
 structure and potential utilization of magnesium amidinates.
;
_journal_issue 16
_journal_name_full 'Dalton transactions (Cambridge, England : 2003)'
_journal_page_first 5335
_journal_page_last 5342
_journal_paper_doi 10.1039/c9dt00880b
_journal_volume 48
_journal_year 2019
_chemical_formula_moiety 'C41 H51 Cl2 Mg2 N4 O3, C6 H14'
_chemical_formula_sum 'C47 H65 Cl2 Mg2 N4 O3'
_chemical_formula_weight 853.55
_space_group_crystal_system monoclinic
_space_group_IT_number 14
_space_group_name_Hall '-P 2ybc'
_space_group_name_H-M_alt 'P 1 21/c 1'
_symmetry_space_group_name_Hall '-P 2ybc'
_symmetry_space_group_name_H-M 'P 1 21/c 1'
_atom_sites_solution_hydrogens difmap
_audit_creation_method SHELXL-97
_audit_update_record
;
2019-02-21 deposited with the CCDC.    2019-03-26 downloaded from the CCDC.
;
_cell_angle_alpha 90
_cell_angle_beta 129.661(7)
_cell_angle_gamma 90
_cell_formula_units_Z 4
_cell_length_a 15.2300(14)
_cell_length_b 16.8731(8)
_cell_length_c 22.9250(14)
_cell_measurement_reflns_used 36542
_cell_measurement_temperature 150(1)
_cell_measurement_theta_max 27.5
_cell_measurement_theta_min 1
_cell_volume 4535.3(7)
_computing_cell_refinement 'COLLECT and DENZO'
_computing_data_collection 'COLLECT (Hooft, 1998) and DENZO (Otwinowski & Minor, 1997)'
_computing_data_reduction 'COLLECT and DENZO'
_computing_molecular_graphics 'PLATON (Spek, 2003)'
_computing_publication_material 'SHELXL-97 (Sheldrick, 2008)'
_computing_structure_refinement 'SHELXL-2013 (Sheldrick, 2013)'
_computing_structure_solution 'SIR92 (Altomare et al., 1994)'
_diffrn_ambient_temperature 150(1)
_diffrn_detector_area_resol_mean 9.091
_diffrn_measured_fraction_theta_full 0.995
_diffrn_measured_fraction_theta_max 0.985
_diffrn_measurement_device_type 'Bruker Nonius KappaCCD area detector'
_diffrn_measurement_method '\f and \w scans to fill the Ewald sphere'
_diffrn_radiation_monochromator graphite
_diffrn_radiation_source 'fine-focus sealed tube'
_diffrn_radiation_type MoK\a
_diffrn_radiation_wavelength 0.71073
_diffrn_reflns_av_R_equivalents 0.0676
_diffrn_reflns_av_unetI/netI 0.0625
_diffrn_reflns_Laue_measured_fraction_full 0.995
_diffrn_reflns_Laue_measured_fraction_max 0.985
_diffrn_reflns_limit_h_max 19
_diffrn_reflns_limit_h_min -17
_diffrn_reflns_limit_k_max 21
_diffrn_reflns_limit_k_min -20
_diffrn_reflns_limit_l_max 26
_diffrn_reflns_limit_l_min -29
_diffrn_reflns_number 36494
_diffrn_reflns_point_group_measured_fraction_full 0.995
_diffrn_reflns_point_group_measured_fraction_max 0.985
_diffrn_reflns_theta_full 25.242
_diffrn_reflns_theta_max 27.499
_diffrn_reflns_theta_min 2.414
_diffrn_standards_number 0
_exptl_absorpt_coefficient_mu 0.215
_exptl_absorpt_correction_T_max 0.970
_exptl_absorpt_correction_T_min 0.940
_exptl_absorpt_correction_type integration
_exptl_absorpt_process_details
;
Gaussian integration (Coppens, 1970)
;
_exptl_crystal_colour colourless
_exptl_crystal_density_diffrn 1.250
_exptl_crystal_description block
_exptl_crystal_F_000 1828
_exptl_crystal_size_max 0.36
_exptl_crystal_size_mid 0.32
_exptl_crystal_size_min 0.21
_refine_diff_density_max 0.508
_refine_diff_density_min -0.682
_refine_diff_density_rms 0.074
_refine_ls_extinction_method none
_refine_ls_goodness_of_fit_ref 1.132
_refine_ls_hydrogen_treatment constr
_refine_ls_matrix_type full
_refine_ls_number_parameters 523
_refine_ls_number_reflns 10249
_refine_ls_number_restraints 6
_refine_ls_restrained_S_all 1.131
_refine_ls_R_factor_all 0.1109
_refine_ls_R_factor_gt 0.0632
_refine_ls_shift/su_max 0.000
_refine_ls_shift/su_mean 0.000
_refine_ls_structure_factor_coef Fsqd
_refine_ls_weighting_details 'w=1/[\s^2^(Fo^2^)+(0.0304P)^2^+7.9759P] where P=(Fo^2^+2Fc^2^)/3'
_refine_ls_weighting_scheme calc
_refine_ls_wR_factor_gt 0.1189
_refine_ls_wR_factor_ref 0.1446
_reflns_Friedel_coverage 0.000
_reflns_number_gt 6913
_reflns_number_total 10249
_reflns_threshold_expression 'I > 2\s(I)'
_cod_data_source_file c9dt00880b2.cif
_cod_data_source_block 7
_cod_depositor_comments 'Adding full bibliography for 7049472--7049477.cif.'
_cod_original_cell_volume 4535.2(6)
_cod_database_code 7049475
_shelx_space_group_comment
;
The symmetry employed for this shelxl refinement is uniquely defined
by the following loop, which should always be used as a source of
symmetry information in preference to the above space-group names.
They are only intended as comments.
;

loop_
_space_group_symop_operation_xyz
'x, y, z'
'-x, y+1/2, -z+1/2'
'-x, -y, -z'
'x, -y-1/2, z-1/2'

loop_
_atom_site_label
_atom_site_type_symbol
_atom_site_fract_x
_atom_site_fract_y
_atom_site_fract_z
_atom_site_U_iso_or_equiv
_atom_site_adp_type
_atom_site_occupancy
_atom_site_site_symmetry_order
_atom_site_calc_flag
_atom_site_refinement_flags_posn
_atom_site_refinement_flags_adp
Cl1 Cl 0.09976(6) 0.10510(4) 0.09632(4) 0.02417(16) Uani 1 1 d . .
Cl2 Cl 0.37658(6) 0.10124(5) 0.26581(4) 0.02794(18) Uani 1 1 d . .
Mg2 Mg 0.29138(8) 0.08832(6) 0.13293(5) 0.0182(2) Uani 1 1 d . .
Mg1 Mg 0.21799(8) 0.19435(6) 0.20732(5) 0.0178(2) Uani 1 1 d . .
O3 O 0.27462(16) 0.22805(11) 0.13923(10) 0.0194(4) Uani 1 1 d . .
O1 O 0.15065(17) 0.14483(13) 0.25550(11) 0.0254(5) Uani 1 1 d . .
O2 O 0.28183(17) -0.03476(12) 0.13229(11) 0.0238(5) Uani 1 1 d . .
N2 N 0.30402(19) 0.29051(14) 0.28510(13) 0.0190(5) Uani 1 1 d . .
C25 C 0.5574(2) 0.11052(17) 0.19306(16) 0.0202(6) Uani 1 1 d . .
N1 N 0.12815(19) 0.30383(14) 0.17728(13) 0.0191(5) Uani 1 1 d . .
N4 N 0.43868(19) 0.10126(15) 0.14029(13) 0.0202(5) Uani 1 1 d . .
C1 C 0.2136(2) 0.33790(17) 0.24285(16) 0.0186(6) Uani 1 1 d . .
C9 C 0.4088(2) 0.31306(17) 0.35417(15) 0.0191(6) Uani 1 1 d . .
C17 C 0.3747(2) 0.10598(17) 0.06519(16) 0.0208(6) Uani 1 1 d . .
C11 C 0.5667(3) 0.40321(18) 0.43638(17) 0.0257(7) Uani 1 1 d . .
H11 H 0.5995 0.4526 0.4436 0.031 Uiso 1 1 d R U
C2 C 0.0224(2) 0.33841(17) 0.12038(15) 0.0186(6) Uani 1 1 d . .
C19 C 0.1775(3) 0.16864(18) -0.09238(17) 0.0266(7) Uani 1 1 d . .
H19 H 0.2422 0.1996 -0.0705 0.032 Uiso 1 1 d R U
C10 C 0.4608(2) 0.38666(17) 0.36716(16) 0.0224(6) Uani 1 1 d . .
H10 H 0.4243 0.4247 0.3290 0.027 Uiso 1 1 d R U
C14 C 0.4708(2) 0.25675(18) 0.41161(16) 0.0230(6) Uani 1 1 d . .
H14 H 0.4412 0.2060 0.4035 0.028 Uiso 1 1 d R U
C6 C -0.1795(2) 0.31571(19) 0.01779(17) 0.0247(7) Uani 1 1 d . .
H6 H -0.2394 0.2799 -0.0114 0.030 Uiso 1 1 d R U
N3 N 0.2633(2) 0.10265(15) 0.03012(13) 0.0200(5) Uani 1 1 d . .
C18 C 0.1755(2) 0.11315(17) -0.04806(16) 0.0215(6) Uani 1 1 d . .
C5 C -0.2013(2) 0.39623(19) 0.00388(16) 0.0250(7) Uani 1 1 d . .
C20 C 0.0837(3) 0.17836(19) -0.16873(17) 0.0291(7) Uani 1 1 d . .
H20 H 0.0881 0.2149 -0.1971 0.035 Uiso 1 1 d R U
C3 C 0.0020(3) 0.41910(18) 0.10168(17) 0.0248(7) Uani 1 1 d . .
H3 H 0.0626 0.4547 0.1273 0.030 Uiso 1 1 d R U
C23 C 0.0743(3) 0.07085(19) -0.08299(17) 0.0248(7) Uani 1 1 d . .
H23 H 0.0691 0.0344 -0.0549 0.030 Uiso 1 1 d R U
C4 C -0.1078(3) 0.44668(19) 0.04531(17) 0.0267(7) Uani 1 1 d . .
H4 H -0.1191 0.5007 0.0349 0.032 Uiso 1 1 d R U
C44 C 0.3788(3) 0.27439(18) 0.17853(18) 0.0248(7) Uani 1 1 d . .
H44A H 0.4228 0.2584 0.1634 0.030 Uiso 1 1 d R U
H44B H 0.4255 0.2682 0.2330 0.030 Uiso 1 1 d R U
C13 C 0.5759(3) 0.27454(19) 0.48065(17) 0.0250(7) Uani 1 1 d . .
H13 H 0.6142 0.2359 0.5182 0.030 Uiso 1 1 d R U
C12 C 0.6249(2) 0.34864(19) 0.49488(16) 0.0238(7) Uani 1 1 d . .
C28 C 0.7952(2) 0.13401(19) 0.31282(18) 0.0261(7) Uani 1 1 d . .
C30 C 0.6161(3) 0.07210(19) 0.26258(17) 0.0251(7) Uani 1 1 d . .
H30 H 0.5766 0.0378 0.2703 0.030 Uiso 1 1 d R U
C33 C 0.0302(3) 0.1304(2) 0.21482(18) 0.0280(7) Uani 1 1 d . .
H33A H -0.0030 0.1011 0.1686 0.034 Uiso 1 1 d R U
H33B H -0.0106 0.1801 0.2018 0.034 Uiso 1 1 d R U
C29 C 0.7319(3) 0.0833(2) 0.32073(18) 0.0282(7) Uani 1 1 d . .
H29 H 0.7679 0.0564 0.3662 0.034 Uiso 1 1 d R U
C27 C 0.7384(3) 0.1717(2) 0.24396(19) 0.0317(8) Uani 1 1 d . .
H27 H 0.7790 0.2054 0.2367 0.038 Uiso 1 1 d R U
C37 C 0.1833(3) -0.08163(18) 0.07296(17) 0.0270(7) Uani 1 1 d . .
H37A H 0.1812 -0.0880 0.0300 0.032 Uiso 1 1 d R U
H37B H 0.1132 -0.0563 0.0557 0.032 Uiso 1 1 d R U
C39 C 0.3263(3) -0.16998(19) 0.1644(2) 0.0325(8) Uani 1 1 d . .
H39A H 0.3500 -0.2058 0.2052 0.039 Uiso 1 1 d R U
H39B H 0.3550 -0.1892 0.1395 0.039 Uiso 1 1 d R U
C15 C 0.7372(3) 0.3698(2) 0.57084(18) 0.0359(8) Uani 1 1 d . .
H15A H 0.7242 0.3862 0.6049 0.043 Uiso 1 1 d R U
H15B H 0.7720 0.4123 0.5643 0.043 Uiso 1 1 d R U
H15C H 0.7867 0.3245 0.5915 0.043 Uiso 1 1 d R U
C32 C 0.4221(3) 0.1045(2) 0.02401(17) 0.0276(7) Uani 1 1 d . .
H32A H 0.4336 0.1578 0.0155 0.033 Uiso 1 1 d R U
H32B H 0.3696 0.0779 -0.0237 0.033 Uiso 1 1 d R U
H32C H 0.4936 0.0768 0.0544 0.033 Uiso 1 1 d R U
C7 C -0.0706(2) 0.28743(18) 0.07426(16) 0.0234(6) Uani 1 1 d . .
H7 H -0.0590 0.2330 0.0816 0.028 Uiso 1 1 d R U
C24 C -0.1160(3) 0.1463(2) -0.28639(18) 0.0382(9) Uani 1 1 d . .
H24A H -0.1215 0.2009 -0.3002 0.046 Uiso 1 1 d R U
H24B H -0.1847 0.1309 -0.2958 0.046 Uiso 1 1 d R U
H24C H -0.1057 0.1138 -0.3160 0.046 Uiso 1 1 d R U
C21 C -0.0158(3) 0.13577(19) -0.20347(17) 0.0274(7) Uani 1 1 d . .
C41 C 0.1882(3) 0.26712(18) 0.06611(16) 0.0261(7) Uani 1 1 d . .
H41A H 0.1137 0.2641 0.0529 0.031 Uiso 1 1 d R U
H41B H 0.1839 0.2418 0.0264 0.031 Uiso 1 1 d R U
C16 C 0.2054(3) 0.41688(17) 0.26975(17) 0.0234(6) Uani 1 1 d . .
H16A H 0.2555 0.4172 0.3241 0.028 Uiso 1 1 d R U
H16B H 0.1284 0.4254 0.2499 0.028 Uiso 1 1 d R U
H16C H 0.2271 0.4583 0.2525 0.028 Uiso 1 1 d R U
C43 C 0.3380(3) 0.35901(19) 0.1553(2) 0.0330(8) Uani 1 1 d . .
H43A H 0.3921 0.3903 0.1560 0.040 Uiso 1 1 d R U
H43B H 0.3276 0.3834 0.1888 0.040 Uiso 1 1 d R U
C26 C 0.6222(3) 0.16071(19) 0.18488(18) 0.0293(7) Uani 1 1 d . .
H26 H 0.5871 0.1873 0.1393 0.035 Uiso 1 1 d R U
C40 C 0.3664(3) -0.08654(19) 0.19329(18) 0.0315(7) Uani 1 1 d . .
H40A H 0.3727 -0.0774 0.2376 0.038 Uiso 1 1 d R U
H40B H 0.4403 -0.0774 0.2069 0.038 Uiso 1 1 d R U
C38 C 0.1977(3) -0.16074(19) 0.10874(19) 0.0321(7) Uani 1 1 d . .
H38A H 0.1619 -0.2028 0.0713 0.038 Uiso 1 1 d R U
H38B H 0.1661 -0.1601 0.1345 0.038 Uiso 1 1 d R U
C22 C -0.0187(3) 0.0821(2) -0.15877(17) 0.0276(7) Uani 1 1 d . .
H22 H -0.0847 0.0530 -0.1803 0.033 Uiso 1 1 d R U
C31 C 0.9203(3) 0.1488(2) 0.3782(2) 0.0364(8) Uani 1 1 d . .
H31A H 0.9649 0.1065 0.3809 0.044 Uiso 1 1 d R U
H31B H 0.9325 0.1512 0.4248 0.044 Uiso 1 1 d R U
H31C H 0.9426 0.1981 0.3703 0.044 Uiso 1 1 d R U
C8 C -0.3217(3) 0.4264(2) -0.05364(19) 0.0344(8) Uani 1 1 d . .
H8A H -0.3635 0.3922 -0.0971 0.041 Uiso 1 1 d R U
H8B H -0.3203 0.4791 -0.0688 0.041 Uiso 1 1 d R U
H8C H -0.3581 0.4272 -0.0315 0.041 Uiso 1 1 d R U
C35 C 0.1371(3) 0.0949(3) 0.3446(2) 0.0467(10) Uani 1 1 d . .
H35A H 0.1358 0.1412 0.3691 0.056 Uiso 1 1 d R U
H35B H 0.1590 0.0490 0.3768 0.056 Uiso 1 1 d R U
C34 C 0.0235(3) 0.0828(2) 0.2677(2) 0.0400(9) Uani 1 1 d . .
H34A H -0.0380 0.1017 0.2664 0.048 Uiso 1 1 d R U
H34B H 0.0112 0.0271 0.2541 0.048 Uiso 1 1 d R U
C42 C 0.2256(3) 0.3520(2) 0.0751(2) 0.0508(11) Uani 1 1 d . .
H42A H 0.1694 0.3873 0.0683 0.061 Uiso 1 1 d R U
H42B H 0.2349 0.3657 0.0382 0.061 Uiso 1 1 d R U
C36 C 0.2156(3) 0.1076(3) 0.3277(2) 0.0574(13) Uani 1 1 d . .
H36A H 0.2798 0.1405 0.3662 0.069 Uiso 1 1 d R U
H36B H 0.2445 0.0570 0.3264 0.069 Uiso 1 1 d R U
C47 C 0.4809(4) 0.4613(2) 0.0032(2) 0.0452(9) Uani 1 1 d . .
H47A H 0.4849 0.4233 -0.0268 0.054 Uiso 1 1 d R U
H47B H 0.4014 0.4659 -0.0193 0.054 Uiso 1 1 d R U
C46 C 0.5441(5) 0.4281(3) 0.0803(3) 0.0727(15) Uani 1 1 d . .
H46A H 0.6227 0.4201 0.1017 0.087 Uiso 1 1 d R U
H46B H 0.5442 0.4673 0.1113 0.087 Uiso 1 1 d R U
C45 C 0.5028(7) 0.3534(3) 0.0863(4) 0.117(3) Uani 1 1 d . U
H45A H 0.4285 0.3620 0.0713 0.140 Uiso 1 1 d R U
H45B H 0.5535 0.3344 0.1375 0.140 Uiso 1 1 d R U
H45C H 0.4976 0.3149 0.0534 0.140 Uiso 1 1 d R U

loop_
_atom_site_aniso_label
_atom_site_aniso_U_11
_atom_site_aniso_U_22
_atom_site_aniso_U_33
_atom_site_aniso_U_23
_atom_site_aniso_U_13
_atom_site_aniso_U_12
Cl1 0.0193(3) 0.0254(4) 0.0247(3) -0.0036(3) 0.0126(3) -0.0034(3)
Cl2 0.0255(4) 0.0301(4) 0.0242(4) 0.0025(3) 0.0140(3) 0.0043(3)
Mg2 0.0155(5) 0.0205(5) 0.0171(5) 0.0007(4) 0.0097(4) -0.0009(4)
Mg1 0.0144(4) 0.0169(5) 0.0172(5) 0.0016(4) 0.0078(4) -0.0001(4)
O3 0.0152(10) 0.0191(10) 0.0189(10) 0.0019(8) 0.0086(8) -0.0008(8)
O1 0.0171(10) 0.0337(12) 0.0224(10) 0.0058(9) 0.0111(9) -0.0018(9)
O2 0.0182(10) 0.0187(10) 0.0212(10) 0.0013(8) 0.0063(9) -0.0012(8)
N2 0.0154(12) 0.0194(12) 0.0181(12) -0.0002(10) 0.0088(10) 0.0006(10)
C25 0.0196(14) 0.0170(14) 0.0247(14) -0.0022(12) 0.0145(13) 0.0016(12)
N1 0.0166(12) 0.0184(12) 0.0187(12) 0.0016(10) 0.0096(10) 0.0017(10)
N4 0.0176(11) 0.0230(13) 0.0211(12) -0.0008(10) 0.0129(10) -0.0012(10)
C1 0.0176(14) 0.0193(14) 0.0218(14) 0.0020(12) 0.0139(12) -0.0001(11)
C9 0.0176(14) 0.0214(15) 0.0201(14) -0.0014(12) 0.0128(12) 0.0012(12)
C17 0.0245(15) 0.0152(13) 0.0260(15) 0.0016(12) 0.0177(13) 0.0002(12)
C11 0.0234(15) 0.0203(15) 0.0324(16) -0.0062(13) 0.0174(14) -0.0058(13)
C2 0.0185(14) 0.0201(14) 0.0186(13) 0.0035(11) 0.0125(12) 0.0059(12)
C19 0.0326(17) 0.0222(16) 0.0257(16) 0.0001(13) 0.0189(14) -0.0022(13)
C10 0.0218(15) 0.0197(15) 0.0226(14) 0.0040(12) 0.0127(13) 0.0019(12)
C14 0.0199(15) 0.0203(15) 0.0251(15) 0.0010(12) 0.0127(13) 0.0001(12)
C6 0.0175(14) 0.0282(16) 0.0241(15) 0.0017(13) 0.0113(13) 0.0006(13)
N3 0.0192(12) 0.0235(13) 0.0174(11) -0.0001(10) 0.0117(10) -0.0015(10)
C18 0.0230(15) 0.0219(15) 0.0193(14) 0.0001(12) 0.0134(13) 0.0028(12)
C5 0.0195(14) 0.0345(17) 0.0194(14) 0.0044(13) 0.0117(12) 0.0073(13)
C20 0.0382(18) 0.0277(17) 0.0257(16) 0.0076(14) 0.0224(15) 0.0058(15)
C3 0.0214(15) 0.0244(16) 0.0237(15) 0.0016(13) 0.0122(13) -0.0013(13)
C23 0.0242(15) 0.0280(16) 0.0233(15) 0.0015(13) 0.0156(14) -0.0003(13)
C4 0.0271(16) 0.0213(15) 0.0274(16) 0.0053(13) 0.0155(14) 0.0068(13)
C44 0.0207(15) 0.0245(16) 0.0295(16) -0.0059(13) 0.0161(14) -0.0090(13)
C13 0.0224(15) 0.0277(16) 0.0228(15) 0.0047(13) 0.0134(13) 0.0031(13)
C12 0.0171(14) 0.0321(17) 0.0221(15) -0.0041(13) 0.0125(13) 0.0005(12)
C28 0.0187(15) 0.0274(16) 0.0305(17) -0.0091(14) 0.0149(14) -0.0007(13)
C30 0.0234(15) 0.0265(16) 0.0283(16) -0.0020(13) 0.0179(14) -0.0014(13)
C33 0.0188(15) 0.0338(18) 0.0295(16) -0.0043(14) 0.0146(14) -0.0036(13)
C29 0.0249(16) 0.0338(18) 0.0252(16) 0.0002(14) 0.0156(14) 0.0036(14)
C27 0.0231(16) 0.0297(18) 0.043(2) -0.0020(15) 0.0217(16) -0.0056(14)
C37 0.0196(15) 0.0271(17) 0.0234(15) -0.0059(13) 0.0086(13) -0.0045(13)
C39 0.0358(18) 0.0225(16) 0.0389(19) 0.0056(14) 0.0236(16) 0.0034(14)
C15 0.0222(16) 0.047(2) 0.0254(17) -0.0050(15) 0.0092(14) -0.0028(15)
C32 0.0309(17) 0.0324(17) 0.0291(16) 0.0009(14) 0.0236(15) 0.0002(14)
C7 0.0232(15) 0.0207(15) 0.0234(15) 0.0012(12) 0.0135(13) 0.0010(12)
C24 0.0356(19) 0.046(2) 0.0235(17) 0.0055(16) 0.0145(16) 0.0085(17)
C21 0.0295(17) 0.0290(17) 0.0210(15) 0.0010(13) 0.0150(14) 0.0083(14)
C41 0.0316(17) 0.0229(16) 0.0164(14) 0.0065(12) 0.0119(13) 0.0045(13)
C16 0.0217(15) 0.0223(15) 0.0233(15) 0.0002(12) 0.0130(13) 0.0030(12)
C43 0.0379(19) 0.0223(16) 0.043(2) -0.0015(15) 0.0276(17) -0.0065(15)
C26 0.0272(16) 0.0290(17) 0.0296(17) 0.0042(14) 0.0171(15) -0.0015(14)
C40 0.0262(16) 0.0291(18) 0.0252(16) 0.0046(14) 0.0099(14) 0.0025(14)
C38 0.0315(18) 0.0235(16) 0.0411(19) -0.0051(15) 0.0231(16) -0.0055(14)
C22 0.0233(15) 0.0332(18) 0.0218(15) -0.0013(13) 0.0122(13) 0.0001(14)
C31 0.0199(16) 0.044(2) 0.041(2) -0.0095(17) 0.0172(16) -0.0024(15)
C8 0.0246(17) 0.045(2) 0.0308(17) 0.0076(16) 0.0163(15) 0.0111(15)
C35 0.042(2) 0.059(3) 0.042(2) 0.018(2) 0.0287(19) -0.001(2)
C34 0.039(2) 0.050(2) 0.044(2) -0.0012(18) 0.0325(19) -0.0078(18)
C42 0.040(2) 0.034(2) 0.055(2) 0.0193(19) 0.019(2) -0.0011(17)
C36 0.0263(19) 0.101(4) 0.038(2) 0.040(2) 0.0176(17) 0.012(2)
C47 0.051(2) 0.041(2) 0.053(2) -0.0095(19) 0.038(2) 0.0003(19)
C46 0.104(4) 0.060(3) 0.080(4) 0.019(3) 0.071(3) 0.029(3)
C45 0.243(9) 0.048(3) 0.174(7) 0.016(4) 0.187(7) 0.024(4)

loop_
_atom_type_symbol
_atom_type_description
_atom_type_scat_dispersion_real
_atom_type_scat_dispersion_imag
_atom_type_scat_source
C C 0.0033 0.0016 'International Tables Vol C Tables 4.2.6.8 and 6.1.1.4'
H H 0.0000 0.0000 'International Tables Vol C Tables 4.2.6.8 and 6.1.1.4'
O O 0.0106 0.0060 'International Tables Vol C Tables 4.2.6.8 and 6.1.1.4'
N N 0.0061 0.0033 'International Tables Vol C Tables 4.2.6.8 and 6.1.1.4'
Cl Cl 0.1484 0.1585 'International Tables Vol C Tables 4.2.6.8 and 6.1.1.4'
Mg Mg 0.0486 0.0363 'International Tables Vol C Tables 4.2.6.8 and 6.1.1.4'

loop_
_exptl_crystal_face_index_h
_exptl_crystal_face_index_k
_exptl_crystal_face_index_l
_exptl_crystal_face_perp_dist
1 0 1 0.062
-1 0 -1 0.106
1 0 -1 0.164
-1 0 1 0.144
0 -1 -1 0.110
0 1 0 0.118
0 -1 0 0.160
0 1 1 0.115
1 0 0 0.111

loop_
_geom_angle_atom_site_label_1
_geom_angle_atom_site_label_2
_geom_angle_atom_site_label_3
_geom_angle
_geom_angle_site_symmetry_1
Mg1 Cl1 Mg2 78.19(4) .
Mg1 Cl2 Mg2 79.67(4) .
O2 Mg2 N3 98.17(10) .
O2 Mg2 N4 99.59(10) .
N3 Mg2 N4 62.41(9) .
O2 Mg2 O3 167.64(9) .
N3 Mg2 O3 90.07(9) .
N4 Mg2 O3 92.38(9) .
O2 Mg2 Cl2 94.41(7) .
N3 Mg2 Cl2 160.82(8) .
N4 Mg2 Cl2 101.30(7) .
O3 Mg2 Cl2 80.12(6) .
O2 Mg2 Cl1 92.84(7) .
N3 Mg2 Cl1 104.53(7) .
N4 Mg2 Cl1 163.00(8) .
O3 Mg2 Cl1 76.10(6) .
Cl2 Mg2 Cl1 89.17(4) .
O2 Mg2 C17 99.82(9) .
N3 Mg2 C17 31.23(9) .
N4 Mg2 C17 31.19(9) .
O3 Mg2 C17 92.01(8) .
Cl2 Mg2 C17 131.93(8) .
Cl1 Mg2 C17 135.06(8) .
O2 Mg2 Mg1 121.78(7) .
N3 Mg2 Mg1 130.60(8) .
N4 Mg2 Mg1 128.08(8) .
O3 Mg2 Mg1 46.59(5) .
Cl2 Mg2 Mg1 50.16(3) .
Cl1 Mg2 Mg1 50.79(3) .
C17 Mg2 Mg1 138.39(7) .
O1 Mg1 N2 96.23(10) .
O1 Mg1 N1 94.95(10) .
N2 Mg1 N1 62.38(9) .
O1 Mg1 O3 168.97(9) .
N2 Mg1 O3 94.79(9) .
N1 Mg1 O3 90.45(9) .
O1 Mg1 Cl2 95.68(7) .
N2 Mg1 Cl2 99.54(7) .
N1 Mg1 Cl2 159.96(8) .
O3 Mg1 Cl2 82.13(6) .
O1 Mg1 Cl1 91.12(7) .
N2 Mg1 Cl1 167.80(8) .
N1 Mg1 Cl1 107.38(7) .
O3 Mg1 Cl1 78.08(6) .
Cl2 Mg1 Cl1 89.36(4) .
O1 Mg1 C1 95.04(9) .
N2 Mg1 C1 31.15(9) .
N1 Mg1 C1 31.30(9) .
O3 Mg1 C1 94.56(8) .
Cl2 Mg1 C1 130.46(7) .
Cl1 Mg1 C1 138.56(7) .
O1 Mg1 Mg2 121.54(7) .
N2 Mg1 Mg2 130.41(8) .
N1 Mg1 Mg2 134.21(8) .
O3 Mg1 Mg2 49.32(5) .
Cl2 Mg1 Mg2 50.17(3) .
Cl1 Mg1 Mg2 51.02(3) .
C1 Mg1 Mg2 143.35(7) .
C44 O3 C41 107.1(2) .
C44 O3 Mg1 116.65(17) .
C41 O3 Mg1 115.90(17) .
C44 O3 Mg2 116.89(16) .
C41 O3 Mg2 115.26(16) .
Mg1 O3 Mg2 84.09(7) .
C36 O1 C33 109.2(2) .
C36 O1 Mg1 125.26(19) .
C33 O1 Mg1 124.70(18) .
C40 O2 C37 109.1(2) .
C40 O2 Mg2 125.65(18) .
C37 O2 Mg2 125.03(17) .
C1 N2 C9 124.1(2) .
C1 N2 Mg1 92.89(17) .
C9 N2 Mg1 142.96(19) .
C30 C25 C26 116.2(3) .
C30 C25 N4 117.9(3) .
C26 C25 N4 125.6(3) .
C1 N1 C2 125.8(2) .
C1 N1 Mg1 92.63(17) .
C2 N1 Mg1 141.42(19) .
C17 N4 C25 125.8(2) .
C17 N4 Mg2 92.18(17) .
C25 N4 Mg2 141.77(19) .
N2 C1 N1 111.9(2) .
N2 C1 C16 123.4(3) .
N1 C1 C16 124.4(3) .
N2 C1 Mg1 55.96(15) .
N1 C1 Mg1 56.07(14) .
C16 C1 Mg1 171.5(2) .
C14 C9 C10 117.0(3) .
C14 C9 N2 118.5(3) .
C10 C9 N2 124.2(3) .
N4 C17 N3 112.1(2) .
N4 C17 C32 123.9(3) .
N3 C17 C32 123.6(3) .
N4 C17 Mg2 56.63(14) .
N3 C17 Mg2 55.45(14) .
C32 C17 Mg2 172.3(2) .
C12 C11 C10 122.1(3) .
C12 C11 H11 119.0 .
C10 C11 H11 118.9 .
C7 C2 N1 117.2(3) .
C7 C2 C3 116.6(3) .
N1 C2 C3 126.1(3) .
C20 C19 C18 120.8(3) .
C20 C19 H19 119.7 .
C18 C19 H19 119.5 .
C11 C10 C9 120.5(3) .
C11 C10 H10 119.8 .
C9 C10 H10 119.7 .
C13 C14 C9 121.6(3) .
C13 C14 H14 119.2 .
C9 C14 H14 119.3 .
C7 C6 C5 121.4(3) .
C7 C6 H6 119.3 .
C5 C6 H6 119.3 .
C17 N3 C18 124.8(2) .
C17 N3 Mg2 93.31(17) .
C18 N3 Mg2 141.67(19) .
C19 C18 C23 117.0(3) .
C19 C18 N3 124.7(3) .
C23 C18 N3 118.1(3) .
C6 C5 C4 117.0(3) .
C6 C5 C8 120.7(3) .
C4 C5 C8 122.3(3) .
C21 C20 C19 122.1(3) .
C21 C20 H20 119.0 .
C19 C20 H20 118.9 .
C4 C3 C2 120.7(3) .
C4 C3 H3 119.5 .
C2 C3 H3 119.8 .
C22 C23 C18 121.3(3) .
C22 C23 H23 119.3 .
C18 C23 H23 119.4 .
C3 C4 C5 122.1(3) .
C3 C4 H4 118.9 .
C5 C4 H4 118.9 .
O3 C44 C43 104.4(2) .
O3 C44 H44A 111.0 .
C43 C44 H44A 111.0 .
O3 C44 H44B 110.7 .
C43 C44 H44B 110.7 .
H44A C44 H44B 108.9 .
C12 C13 C14 121.4(3) .
C12 C13 H13 119.3 .
C14 C13 H13 119.3 .
C11 C12 C13 117.2(3) .
C11 C12 C15 120.9(3) .
C13 C12 C15 121.9(3) .
C27 C28 C29 117.0(3) .
C27 C28 C31 122.0(3) .
C29 C28 C31 120.9(3) .
C29 C30 C25 122.0(3) .
C29 C30 H30 118.9 .
C25 C30 H30 119.1 .
O1 C33 C34 106.2(3) .
O1 C33 H33A 110.5 .
C34 C33 H33A 110.6 .
O1 C33 H33B 110.5 .
C34 C33 H33B 110.4 .
H33A C33 H33B 108.7 .
C28 C29 C30 121.6(3) .
C28 C29 H29 119.2 .
C30 C29 H29 119.2 .
C28 C27 C26 122.1(3) .
C28 C27 H27 119.0 .
C26 C27 H27 119.0 .
O2 C37 C38 105.5(2) .
O2 C37 H37A 110.8 .
C38 C37 H37A 110.6 .
O2 C37 H37B 110.5 .
C38 C37 H37B 110.6 .
H37A C37 H37B 108.7 .
C40 C39 C38 102.5(3) .
C40 C39 H39A 111.1 .
C38 C39 H39A 111.2 .
C40 C39 H39B 111.3 .
C38 C39 H39B 111.4 .
H39A C39 H39B 109.2 .
C12 C15 H15A 109.6 .
C12 C15 H15B 109.1 .
H15A C15 H15B 109.5 .
C12 C15 H15C 109.6 .
H15A C15 H15C 109.5 .
H15B C15 H15C 109.5 .
C17 C32 H32A 109.5 .
C17 C32 H32B 109.8 .
H32A C32 H32B 109.5 .
C17 C32 H32C 109.2 .
H32A C32 H32C 109.5 .
H32B C32 H32C 109.5 .
C6 C7 C2 121.8(3) .
C6 C7 H7 119.0 .
C2 C7 H7 119.2 .
C21 C24 H24A 109.5 .
C21 C24 H24B 109.4 .
H24A C24 H24B 109.5 .
C21 C24 H24C 109.5 .
H24A C24 H24C 109.5 .
H24B C24 H24C 109.5 .
C20 C21 C22 117.0(3) .
C20 C21 C24 121.4(3) .
C22 C21 C24 121.6(3) .
O3 C41 C42 106.6(3) .
O3 C41 H41A 110.5 .
C42 C41 H41A 110.9 .
O3 C41 H41B 110.3 .
C42 C41 H41B 109.9 .
H41A C41 H41B 108.6 .
C1 C16 H16A 109.4 .
C1 C16 H16B 109.5 .
H16A C16 H16B 109.5 .
C1 C16 H16C 109.5 .
H16A C16 H16C 109.5 .
H16B C16 H16C 109.5 .
C44 C43 C42 104.2(3) .
C44 C43 H43A 110.7 .
C42 C43 H43A 110.6 .
C44 C43 H43B 111.0 .
C42 C43 H43B 111.4 .
H43A C43 H43B 108.9 .
C27 C26 C25 121.1(3) .
C27 C26 H26 119.4 .
C25 C26 H26 119.5 .
O2 C40 C39 106.2(2) .
O2 C40 H40A 110.5 .
C39 C40 H40A 110.5 .
O2 C40 H40B 110.5 .
C39 C40 H40B 110.6 .
H40A C40 H40B 108.6 .
C37 C38 C39 102.1(3) .
C37 C38 H38A 111.2 .
C39 C38 H38A 111.4 .
C37 C38 H38B 111.4 .
C39 C38 H38B 111.4 .
H38A C38 H38B 109.2 .
C23 C22 C21 121.8(3) .
C23 C22 H22 119.1 .
C21 C22 H22 119.1 .
C28 C31 H31A 109.5 .
C28 C31 H31B 109.7 .
H31A C31 H31B 109.5 .
C28 C31 H31C 109.3 .
H31A C31 H31C 109.5 .
H31B C31 H31C 109.5 .
C5 C8 H8A 109.5 .
C5 C8 H8B 109.5 .
H8A C8 H8B 109.5 .
C5 C8 H8C 109.4 .
H8A C8 H8C 109.5 .
H8B C8 H8C 109.5 .
C36 C35 C34 103.3(3) .
C36 C35 H35A 110.5 .
C34 C35 H35A 110.8 .
C36 C35 H35B 111.7 .
C34 C35 H35B 111.4 .
H35A C35 H35B 109.1 .
C35 C34 C33 104.7(3) .
C35 C34 H34A 111.1 .
C33 C34 H34A 111.0 .
C35 C34 H34B 110.5 .
C33 C34 H34B 110.7 .
H34A C34 H34B 108.9 .
C41 C42 C43 105.9(3) .
C41 C42 H42A 110.1 .
C43 C42 H42A 110.1 .
C41 C42 H42B 111.1 .
C43 C42 H42B 111.0 .
H42A C42 H42B 108.7 .
O1 C36 C35 106.8(3) .
O1 C36 H36A 110.7 .
C35 C36 H36A 110.9 .
O1 C36 H36B 110.1 .
C35 C36 H36B 109.7 .
H36A C36 H36B 108.6 .
C47 C47 C46 117.1(5) 3_665
C47 C47 H47A 108.0 3_665
C46 C47 H47A 108.0 .
C47 C47 H47B 108.4 3_665
C46 C47 H47B 107.7 .
H47A C47 H47B 107.3 .
C45 C46 C47 116.7(5) .
C45 C46 H46A 107.4 .
C47 C46 H46A 108.0 .
C45 C46 H46B 108.7 .
C47 C46 H46B 108.2 .
H46A C46 H46B 107.5 .
C46 C45 H45A 108.5 .
C46 C45 H45B 110.2 .
H45A C45 H45B 109.5 .
C46 C45 H45C 109.7 .
H45A C45 H45C 109.5 .
H45B C45 H45C 109.5 .

loop_
_geom_bond_atom_site_label_1
_geom_bond_atom_site_label_2
_geom_bond_distance
_geom_bond_site_symmetry_2
Cl1 Mg1 2.4772(12) .
Cl1 Mg2 2.4850(12) .
Cl2 Mg1 2.4424(12) .
Cl2 Mg2 2.4426(12) .
Mg2 O2 2.081(2) .
Mg2 N3 2.123(2) .
Mg2 N4 2.151(2) .
Mg2 O3 2.386(2) .
Mg2 C17 2.573(3) .
Mg2 Mg1 3.1292(14) .
Mg1 O1 2.101(2) .
Mg1 N2 2.132(3) .
Mg1 N1 2.135(3) .
Mg1 O3 2.285(2) .
Mg1 C1 2.570(3) .
O3 C44 1.454(3) .
O3 C41 1.470(3) .
O1 C36 1.423(4) .
O1 C33 1.453(3) .
O2 C40 1.442(4) .
O2 C37 1.457(3) .
N2 C1 1.331(4) .
N2 C9 1.405(4) .
C25 C30 1.393(4) .
C25 C26 1.400(4) .
C25 N4 1.402(4) .
N1 C1 1.337(4) .
N1 C2 1.398(3) .
N4 C17 1.334(4) .
C1 C16 1.507(4) .
C9 C14 1.393(4) .
C9 C10 1.399(4) .
C17 N3 1.337(4) .
C17 C32 1.511(4) .
C11 C12 1.384(4) .
C11 C10 1.389(4) .
C11 H11 0.9301 .
C2 C7 1.397(4) .
C2 C3 1.401(4) .
C19 C20 1.393(4) .
C19 C18 1.396(4) .
C19 H19 0.9299 .
C10 H10 0.9302 .
C14 C13 1.386(4) .
C14 H14 0.9300 .
C6 C7 1.384(4) .
C6 C5 1.387(4) .
C6 H6 0.9300 .
N3 C18 1.404(4) .
C18 C23 1.396(4) .
C5 C4 1.389(4) .
C5 C8 1.509(4) .
C20 C21 1.381(5) .
C20 H20 0.9301 .
C3 C4 1.387(4) .
C3 H3 0.9299 .
C23 C22 1.385(4) .
C23 H23 0.9301 .
C4 H4 0.9300 .
C44 C43 1.512(4) .
C44 H44A 0.9699 .
C44 H44B 0.9701 .
C13 C12 1.384(4) .
C13 H13 0.9300 .
C12 C15 1.511(4) .
C28 C27 1.379(5) .
C28 C29 1.384(5) .
C28 C31 1.514(4) .
C30 C29 1.386(4) .
C30 H30 0.9301 .
C33 C34 1.512(5) .
C33 H33A 0.9699 .
C33 H33B 0.9697 .
C29 H29 0.9299 .
C27 C26 1.393(4) .
C27 H27 0.9301 .
C37 C38 1.508(4) .
C37 H37A 0.9700 .
C37 H37B 0.9699 .
C39 C40 1.509(4) .
C39 C38 1.516(5) .
C39 H39A 0.9699 .
C39 H39B 0.9699 .
C15 H15A 0.9599 .
C15 H15B 0.9601 .
C15 H15C 0.9600 .
C32 H32A 0.9599 .
C32 H32B 0.9599 .
C32 H32C 0.9601 .
C7 H7 0.9300 .
C24 C21 1.507(4) .
C24 H24A 0.9599 .
C24 H24B 0.9602 .
C24 H24C 0.9598 .
C21 C22 1.388(4) .
C41 C42 1.507(5) .
C41 H41A 0.9700 .
C41 H41B 0.9702 .
C16 H16A 0.9601 .
C16 H16B 0.9600 .
C16 H16C 0.9599 .
C43 C42 1.519(5) .
C43 H43A 0.9700 .
C43 H43B 0.9702 .
C26 H26 0.9299 .
C40 H40A 0.9699 .
C40 H40B 0.9700 .
C38 H38A 0.9699 .
C38 H38B 0.9699 .
C22 H22 0.9299 .
C31 H31A 0.9599 .
C31 H31B 0.9600 .
C31 H31C 0.9600 .
C8 H8A 0.9601 .
C8 H8B 0.9600 .
C8 H8C 0.9600 .
C35 C36 1.489(5) .
C35 C34 1.499(5) .
C35 H35A 0.9698 .
C35 H35B 0.9699 .
C34 H34A 0.9699 .
C34 H34B 0.9701 .
C42 H42A 0.9700 .
C42 H42B 0.9700 .
C36 H36A 0.9699 .
C36 H36B 0.9698 .
C47 C47 1.475(8) 3_665
C47 C46 1.481(6) .
C47 H47A 0.9700 .
C47 H47B 0.9700 .
C46 C45 1.454(7) .
C46 H46A 0.9702 .
C46 H46B 0.9696 .
C45 H45A 0.9599 .
C45 H45B 0.9600 .
C45 H45C 0.9599 .
